data_7160732
loop_
_publ_author_name
'Chen, Wei'
'Wang, Zhiqiang'
'Yang, Jinhui'
'Li, Zheng'

_publ_section_title
;
 Synthesis of <i>N</i>-sulfonyl acetamidines using calcium carbide as an
 alkyne source.
;
_journal_issue 39
_journal_name_full 'Organic &amp; biomolecular chemistry'
_journal_page_first 9001
_journal_page_last 9007
_journal_paper_doi 10.1039/d5ob01072a
_journal_volume 23
_journal_year 2025
_chemical_formula_moiety 'C15 H24 N2 O2 S'
_chemical_formula_sum 'C15 H24 N2 O2 S'
_chemical_formula_weight 296.42
_space_group_crystal_system monoclinic
_space_group_IT_number 14
_space_group_name_Hall '-P 2yn'
_space_group_name_H-M_alt 'P 1 21/n 1'
_atom_sites_solution_hydrogens geom
_atom_sites_solution_primary dual
_audit_creation_date 2024-10-22
_audit_creation_method
;
Olex2 1.5
(compiled 2023.03.06 svn.rbb2c1857 for OlexSys, GUI svn.r6748)
;
_audit_update_record
;
2024-10-22 deposited with the CCDC.	2025-09-17 downloaded from the CCDC.
;
_cell_angle_alpha 90
_cell_angle_beta 101.258(2)
_cell_angle_gamma 90
_cell_formula_units_Z 4
_cell_length_a 7.8198(2)
_cell_length_b 25.8453(4)
_cell_length_c 8.26570(10)
_cell_measurement_reflns_used 7788
_cell_measurement_temperature 149.98(10)
_cell_measurement_theta_max 76.6960
_cell_measurement_theta_min 5.1340
_cell_volume 1638.40(5)
_computing_cell_refinement 'CrysAlisPro 1.171.42.93a (Rigaku OD, 2023)'
_computing_data_collection 'CrysAlisPro 1.171.42.93a (Rigaku OD, 2023)'
_computing_data_reduction 'CrysAlisPro 1.171.42.93a (Rigaku OD, 2023)'
_computing_molecular_graphics 'Olex2 1.5 (Dolomanov et al., 2009)'
_computing_publication_material 'Olex2 1.5 (Dolomanov et al., 2009)'
_computing_structure_refinement 'SHELXL 2018/3 (Sheldrick, 2015)'
_computing_structure_solution 'SHELXT 2018/2 (Sheldrick, 2018)'
_diffrn_ambient_environment N~2~
_diffrn_ambient_temperature 149.98(10)
_diffrn_detector 'Hybrid Pixel Array Detector'
_diffrn_detector_area_resol_mean 10.0000
_diffrn_detector_type HyPix
_diffrn_measured_fraction_theta_full 0.995
_diffrn_measured_fraction_theta_max 0.932
_diffrn_measurement_details
;
List of Runs (angles in degrees, time in seconds):

  # Type    Start    End  Width  t~exp~   \w     \q     \k     \f   Frames
#--------------------------------------------------------------------------
  1  \w    -26.00  23.00   0.50    0.05    --   44.63 -19.00   0.00   98
  2  \w     -2.00  23.00   0.50    0.05    --   44.63 -78.00  -4.00   50
  3  \w     40.00  71.00   0.50    0.05    --  111.16 -78.00  -4.00   62
  4  \w     42.00  67.00   0.50    0.05    --  111.16 -61.00 -60.00   50
  5  \w     73.00  99.00   0.50    0.05    --  111.16 -77.00-150.00   52
  6  \w    -30.00  10.00   0.50    0.05    --   44.63 -19.00-180.00   80
  7  \w     42.00  67.00   0.50    0.05    --  111.16 -61.00   0.00   50
  8  \w     43.00  68.00   0.50    0.05    --  111.16 -61.00 120.00   50
  9  \w     92.00 139.00   0.50    0.05    --  111.16  45.00 -60.00   94
 10  \w     93.00 171.00   0.50    0.05    --  111.16  77.00  30.00  156
 11  \w    105.00 130.00   0.50    0.05    --  111.16  78.00 120.00   50
 12  \w     43.00  68.00   0.50    0.05    --   44.63  78.00 120.00   50
 13  \w    -57.00  10.00   0.50    0.05    --  -44.63  78.00 120.00  134
 14  \w   -112.00 -27.00   0.50    0.05    -- -100.00  78.00 120.00  170
 15  \w    -53.00 -27.00   0.50    0.05    -- -100.00  45.00  90.00   52
 16  \w    -54.00 -26.00   0.50    0.05    -- -100.00  45.00  60.00   56
 17  \w    -54.00 -29.00   0.50    0.05    -- -100.00  45.00 -60.00   50
 18  \w    -53.00 -28.00   0.50    0.05    -- -100.00  45.00 -90.00   50
 19  \w   -177.00 -83.00   0.50    0.05    -- -100.00 -30.00  60.00  188
 20  \w   -154.00 -78.00   0.50    0.05    -- -100.00 -78.00  -4.00  152
 21  \w   -171.00 -83.00   0.50    0.05    -- -100.00-125.00  60.00  176
 22  \w   -116.00 -18.00   0.50    0.05    --  -44.63 -78.00  -4.00  196
;
_diffrn_measurement_device 'four-circle diffractometer'
_diffrn_measurement_device_type 'ROD, Synergy Custom system, HyPix'
_diffrn_measurement_method '\w scans'
_diffrn_orient_matrix_type 'CrysAlisPro convention (1999,Acta A55,543-557)'
_diffrn_orient_matrix_UB_11 -0.0521216000
_diffrn_orient_matrix_UB_12 0.0265538000
_diffrn_orient_matrix_UB_13 -0.1694683000
_diffrn_orient_matrix_UB_21 0.1356296000
_diffrn_orient_matrix_UB_22 0.0428257000
_diffrn_orient_matrix_UB_23 0.0564959000
_diffrn_orient_matrix_UB_31 0.1385572000
_diffrn_orient_matrix_UB_32 -0.0318169000
_diffrn_orient_matrix_UB_33 -0.0652363000
_diffrn_radiation_monochromator mirror
_diffrn_radiation_probe x-ray
_diffrn_radiation_type 'Cu K\a'
_diffrn_radiation_wavelength 1.54184
_diffrn_reflns_av_R_equivalents 0.0487
_diffrn_reflns_av_unetI/netI 0.0323
_diffrn_reflns_Laue_measured_fraction_full 0.995
_diffrn_reflns_Laue_measured_fraction_max 0.932
_diffrn_reflns_limit_h_max 9
_diffrn_reflns_limit_h_min -8
_diffrn_reflns_limit_k_max 31
_diffrn_reflns_limit_k_min -31
_diffrn_reflns_limit_l_max 10
_diffrn_reflns_limit_l_min -10
_diffrn_reflns_number 9787
_diffrn_reflns_point_group_measured_fraction_full 0.995
_diffrn_reflns_point_group_measured_fraction_max 0.932
_diffrn_reflns_theta_full 67.684
_diffrn_reflns_theta_max 76.916
_diffrn_reflns_theta_min 3.420
_diffrn_source 'Rotating-anode X-ray tube'
_diffrn_source_type 'Rigaku (Cu) X-ray Source'
_exptl_absorpt_coefficient_mu 1.779
_exptl_absorpt_correction_T_max 1.00000
_exptl_absorpt_correction_T_min 0.75724
_exptl_absorpt_correction_type multi-scan
_exptl_absorpt_process_details
;
CrysAlisPro 1.171.42.93a (Rigaku Oxford Diffraction, 2023)
Empirical absorption correction using spherical harmonics,
implemented in SCALE3 ABSPACK scaling algorithm.
;
_exptl_crystal_colour 'clear light colourless'
_exptl_crystal_colour_lustre clear
_exptl_crystal_colour_modifier light
_exptl_crystal_colour_primary colourless
_exptl_crystal_density_diffrn 1.202
_exptl_crystal_description block
_exptl_crystal_F_000 640
_exptl_crystal_size_max 0.18
_exptl_crystal_size_mid 0.15
_exptl_crystal_size_min 0.12
_refine_diff_density_max 0.332
_refine_diff_density_min -0.656
_refine_diff_density_rms 0.073
_refine_ls_extinction_method none
_refine_ls_goodness_of_fit_ref 1.065
_refine_ls_hydrogen_treatment constr
_refine_ls_matrix_type full
_refine_ls_number_parameters 187
_refine_ls_number_reflns 3224
_refine_ls_number_restraints 0
_refine_ls_restrained_S_all 1.065
_refine_ls_R_factor_all 0.0528
_refine_ls_R_factor_gt 0.0513
_refine_ls_shift/su_max 0.000
_refine_ls_shift/su_mean 0.000
_refine_ls_structure_factor_coef Fsqd
_refine_ls_weighting_details 'w=1/[\s^2^(Fo^2^)+(0.0962P)^2^+0.4713P] where P=(Fo^2^+2Fc^2^)/3'
_refine_ls_weighting_scheme calc
_refine_ls_wR_factor_gt 0.1429
_refine_ls_wR_factor_ref 0.1444
_reflns_Friedel_coverage 0.000
_reflns_number_gt 3041
_reflns_number_total 3224
_reflns_threshold_expression 'I > 2\s(I)'
_cod_data_source_file d5ob01072a2.cif
_cod_data_source_block wc101_1021_auto
_cod_depositor_comments 'Adding full bibliography for 7160732.cif.'
_cod_database_code 7160732
_shelx_shelxl_version_number 2018/3
_shelx_space_group_comment
;
The symmetry employed for this shelxl refinement is uniquely defined
by the following loop, which should always be used as a source of
symmetry information in preference to the above space-group names.
They are only intended as comments.
;
_olex2_refinement_description
;
1. Fixed Uiso
 At 1.2 times of:
  All C(H) groups
 At 1.5 times of:
  All C(H,H,H) groups
2.a Ternary CH refined with riding coordinates:
 C6(H6), C10(H10)
2.b Aromatic/amide H refined with riding coordinates:
 C2(H2), C3(H3), C13(H13), C14(H14)
2.c Idealised Me refined as rotating group:
 C7(H7A,H7B,H7C), C8(H8A,H8B,H8C), C9(H9A,H9B,H9C), C11(H11A,H11B,H11C),
 C12(H12A,H12B,H12C), C15(H15A,H15B,H15C)
;
_olex2_submission_special_instructions 'No special instructions were received'
_oxdiff_exptl_absorpt_empirical_details
;
Empirical correction (ABSPACK) includes:
- Absorption correction using spherical harmonics
- Frame scaling
;
_oxdiff_exptl_absorpt_empirical_full_max 2.767
_oxdiff_exptl_absorpt_empirical_full_min 0.359

loop_
_space_group_symop_operation_xyz
'x, y, z'
'-x+1/2, y+1/2, -z+1/2'
'-x, -y, -z'
'x-1/2, -y-1/2, z-1/2'

loop_
_atom_site_label
_atom_site_type_symbol
_atom_site_fract_x
_atom_site_fract_y
_atom_site_fract_z
_atom_site_U_iso_or_equiv
_atom_site_adp_type
_atom_site_occupancy
_atom_site_site_symmetry_order
_atom_site_calc_flag
_atom_site_refinement_flags_posn
_atom_site_refinement_flags_adp
_atom_site_refinement_flags_occupancy
_atom_site_disorder_assembly
_atom_site_disorder_group
S1 S 0.53276(5) 0.63443(2) 0.57291(4) 0.02812(17) Uani 1 1 d . . . . .
O1 O 0.37770(17) 0.61436(6) 0.62060(16) 0.0393(3) Uani 1 1 d . . . . .
O2 O 0.60426(19) 0.68108(5) 0.65684(15) 0.0388(3) Uani 1 1 d . . . . .
N1 N 0.38804(18) 0.67423(5) 0.12730(16) 0.0277(3) Uani 1 1 d . . . . .
N2 N 0.51256(19) 0.63981(6) 0.37561(17) 0.0304(3) Uani 1 1 d . . . . .
C1 C 0.3960(2) 0.67137(6) 0.28989(19) 0.0289(4) Uani 1 1 d . . . . .
C2 C 0.6487(3) 0.53627(7) 0.6497(3) 0.0419(4) Uani 1 1 d . . . . .
H2 H 0.529687 0.527287 0.642906 0.050 Uiso 1 1 calc R U . . .
C3 C 0.9953(3) 0.56176(9) 0.6684(3) 0.0505(5) Uani 1 1 d . . . . .
H3 H 1.114036 0.570684 0.673303 0.061 Uiso 1 1 calc R U . . .
C4 C 0.6942(2) 0.58614(6) 0.61618(19) 0.0290(4) Uani 1 1 d . . . . .
C5 C 0.9526(3) 0.51180(9) 0.7058(3) 0.0478(5) Uani 1 1 d . . . . .
C6 C 0.4985(2) 0.64157(7) 0.0402(2) 0.0283(4) Uani 1 1 d . . . . .
H6 H 0.463915 0.650708 -0.079266 0.034 Uiso 1 1 calc R U . . .
C7 C 1.0950(4) 0.47246(12) 0.7620(4) 0.0758(9) Uani 1 1 d . . . . .
H7A H 1.191178 0.478419 0.703921 0.114 Uiso 1 1 calc R U . . .
H7B H 1.048333 0.437536 0.737349 0.114 Uiso 1 1 calc R U . . .
H7C H 1.137777 0.475940 0.881062 0.114 Uiso 1 1 calc R U . . .
C8 C 0.6923(2) 0.65415(7) 0.0887(2) 0.0341(4) Uani 1 1 d . . . . .
H8A H 0.709156 0.691596 0.081785 0.051 Uiso 1 1 calc R U . . .
H8B H 0.755615 0.636470 0.013451 0.051 Uiso 1 1 calc R U . . .
H8C H 0.736654 0.642452 0.201849 0.051 Uiso 1 1 calc R U . . .
C9 C 0.3651(3) 0.74882(8) -0.0630(2) 0.0446(5) Uani 1 1 d . . . . .
H9A H 0.450737 0.766713 0.020751 0.067 Uiso 1 1 calc R U . . .
H9B H 0.283458 0.774107 -0.123549 0.067 Uiso 1 1 calc R U . . .
H9C H 0.425432 0.730824 -0.139940 0.067 Uiso 1 1 calc R U . . .
C10 C 0.2654(2) 0.70977(7) 0.0203(2) 0.0349(4) Uani 1 1 d . . . . .
H10 H 0.199864 0.729411 0.092898 0.042 Uiso 1 1 calc R U . . .
C11 C 0.1331(3) 0.67942(10) -0.1031(3) 0.0506(5) Uani 1 1 d . . . . .
H11A H 0.192913 0.661539 -0.180659 0.076 Uiso 1 1 calc R U . . .
H11B H 0.046059 0.703220 -0.163807 0.076 Uiso 1 1 calc R U . . .
H11C H 0.075225 0.653958 -0.044283 0.076 Uiso 1 1 calc R U . . .
C12 C 0.4609(3) 0.58407(7) 0.0514(2) 0.0368(4) Uani 1 1 d . . . . .
H12A H 0.505300 0.571955 0.164164 0.055 Uiso 1 1 calc R U . . .
H12B H 0.518490 0.564994 -0.025394 0.055 Uiso 1 1 calc R U . . .
H12C H 0.334828 0.578218 0.022756 0.055 Uiso 1 1 calc R U . . .
C13 C 0.7783(3) 0.49937(8) 0.6934(3) 0.0526(6) Uani 1 1 d . . . . .
H13 H 0.746903 0.464930 0.715306 0.063 Uiso 1 1 calc R U . . .
C14 C 0.8676(2) 0.59877(8) 0.6242(3) 0.0420(4) Uani 1 1 d . . . . .
H14 H 0.898740 0.632963 0.599134 0.050 Uiso 1 1 calc R U . . .
C15 C 0.2715(3) 0.70406(8) 0.3651(2) 0.0417(5) Uani 1 1 d . . . . .
H15A H 0.286356 0.740564 0.338917 0.063 Uiso 1 1 calc R U . . .
H15B H 0.296001 0.699415 0.485095 0.063 Uiso 1 1 calc R U . . .
H15C H 0.151357 0.693389 0.320110 0.063 Uiso 1 1 calc R U . . .

loop_
_atom_site_aniso_label
_atom_site_aniso_U_11
_atom_site_aniso_U_22
_atom_site_aniso_U_33
_atom_site_aniso_U_23
_atom_site_aniso_U_13
_atom_site_aniso_U_12
S1 0.0324(3) 0.0341(3) 0.0177(2) -0.00013(13) 0.00442(17) 0.00061(14)
O1 0.0359(7) 0.0550(8) 0.0288(7) 0.0045(6) 0.0108(5) 0.0009(6)
O2 0.0544(8) 0.0345(6) 0.0257(6) -0.0050(5) 0.0038(5) -0.0003(6)
N1 0.0292(7) 0.0341(7) 0.0194(6) 0.0016(5) 0.0036(5) 0.0055(5)
N2 0.0333(7) 0.0385(7) 0.0192(7) 0.0012(5) 0.0046(6) 0.0053(6)
C1 0.0295(8) 0.0346(8) 0.0227(8) -0.0003(6) 0.0054(6) 0.0016(6)
C2 0.0418(10) 0.0361(9) 0.0498(11) 0.0059(8) 0.0141(8) -0.0038(8)
C3 0.0322(10) 0.0549(12) 0.0599(14) -0.0002(10) -0.0023(9) 0.0023(8)
C4 0.0321(8) 0.0332(8) 0.0199(7) -0.0002(6) 0.0007(6) -0.0026(6)
C5 0.0544(12) 0.0499(12) 0.0362(10) 0.0053(8) 0.0020(9) 0.0166(9)
C6 0.0301(8) 0.0352(9) 0.0194(7) -0.0006(6) 0.0045(6) 0.0048(6)
C7 0.0825(19) 0.0768(18) 0.0636(17) 0.0132(14) 0.0033(14) 0.0422(16)
C8 0.0311(9) 0.0447(10) 0.0272(8) 0.0012(7) 0.0074(7) 0.0042(7)
C9 0.0601(12) 0.0399(10) 0.0349(10) 0.0093(8) 0.0120(9) 0.0107(9)
C10 0.0345(9) 0.0438(10) 0.0254(8) 0.0051(7) 0.0032(7) 0.0138(7)
C11 0.0312(9) 0.0775(15) 0.0384(11) 0.0004(10) -0.0046(8) 0.0079(9)
C12 0.0432(10) 0.0357(9) 0.0309(9) -0.0040(7) 0.0052(7) 0.0016(7)
C13 0.0660(14) 0.0365(10) 0.0589(14) 0.0160(10) 0.0214(11) 0.0075(10)
C14 0.0340(9) 0.0378(9) 0.0514(12) 0.0019(8) 0.0012(8) -0.0055(8)
C15 0.0472(11) 0.0538(11) 0.0261(9) 0.0036(8) 0.0119(8) 0.0183(9)

loop_
_atom_type_symbol
_atom_type_description
_atom_type_scat_dispersion_real
_atom_type_scat_dispersion_imag
_atom_type_scat_source
C C 0.0181 0.0091 'International Tables Vol C Tables 4.2.6.8 and 6.1.1.4'
H H 0.0000 0.0000 'International Tables Vol C Tables 4.2.6.8 and 6.1.1.4'
N N 0.0311 0.0180 'International Tables Vol C Tables 4.2.6.8 and 6.1.1.4'
O O 0.0492 0.0322 'International Tables Vol C Tables 4.2.6.8 and 6.1.1.4'
S S 0.3331 0.5567 'International Tables Vol C Tables 4.2.6.8 and 6.1.1.4'

loop_
_geom_angle_atom_site_label_1
_geom_angle_atom_site_label_2
_geom_angle_atom_site_label_3
_geom_angle
_geom_angle_site_symmetry_1
_geom_angle_site_symmetry_3
_geom_angle_publ_flag
O1 S1 O2 115.78(8) . . ?
O1 S1 N2 112.68(8) . . ?
O1 S1 C4 107.29(8) . . ?
O2 S1 N2 111.41(8) . . ?
O2 S1 C4 107.36(8) . . ?
N2 S1 C4 101.02(7) . . ?
C1 N1 C6 122.50(13) . . ?
C1 N1 C10 122.03(14) . . ?
C10 N1 C6 115.46(13) . . ?
C1 N2 S1 121.09(12) . . ?
N1 C1 C15 118.41(15) . . ?
N2 C1 N1 117.76(14) . . ?
N2 C1 C15 123.83(15) . . ?
C4 C2 H2 120.3 . . ?
C4 C2 C13 119.37(18) . . ?
C13 C2 H2 120.3 . . ?
C5 C3 H3 119.6 . . ?
C14 C3 H3 119.6 . . ?
C14 C3 C5 120.84(19) . . ?
C2 C4 S1 119.99(14) . . ?
C2 C4 C14 119.99(17) . . ?
C14 C4 S1 119.95(14) . . ?
C3 C5 C7 120.0(2) . . ?
C3 C5 C13 118.50(19) . . ?
C13 C5 C7 121.5(2) . . ?
N1 C6 H6 105.8 . . ?
N1 C6 C8 113.12(14) . . ?
N1 C6 C12 112.76(14) . . ?
C8 C6 H6 105.8 . . ?
C12 C6 H6 105.8 . . ?
C12 C6 C8 112.72(15) . . ?
C5 C7 H7A 109.5 . . ?
C5 C7 H7B 109.5 . . ?
C5 C7 H7C 109.5 . . ?
H7A C7 H7B 109.5 . . ?
H7A C7 H7C 109.5 . . ?
H7B C7 H7C 109.5 . . ?
C6 C8 H8A 109.5 . . ?
C6 C8 H8B 109.5 . . ?
C6 C8 H8C 109.5 . . ?
H8A C8 H8B 109.5 . . ?
H8A C8 H8C 109.5 . . ?
H8B C8 H8C 109.5 . . ?
H9A C9 H9B 109.5 . . ?
H9A C9 H9C 109.5 . . ?
H9B C9 H9C 109.5 . . ?
C10 C9 H9A 109.5 . . ?
C10 C9 H9B 109.5 . . ?
C10 C9 H9C 109.5 . . ?
N1 C10 C9 110.54(15) . . ?
N1 C10 H10 107.6 . . ?
N1 C10 C11 110.80(16) . . ?
C9 C10 H10 107.6 . . ?
C9 C10 C11 112.35(16) . . ?
C11 C10 H10 107.6 . . ?
C10 C11 H11A 109.5 . . ?
C10 C11 H11B 109.5 . . ?
C10 C11 H11C 109.5 . . ?
H11A C11 H11B 109.5 . . ?
H11A C11 H11C 109.5 . . ?
H11B C11 H11C 109.5 . . ?
C6 C12 H12A 109.5 . . ?
C6 C12 H12B 109.5 . . ?
C6 C12 H12C 109.5 . . ?
H12A C12 H12B 109.5 . . ?
H12A C12 H12C 109.5 . . ?
H12B C12 H12C 109.5 . . ?
C2 C13 H13 119.4 . . ?
C5 C13 C2 121.22(19) . . ?
C5 C13 H13 119.4 . . ?
C3 C14 C4 120.05(18) . . ?
C3 C14 H14 120.0 . . ?
C4 C14 H14 120.0 . . ?
C1 C15 H15A 109.5 . . ?
C1 C15 H15B 109.5 . . ?
C1 C15 H15C 109.5 . . ?
H15A C15 H15B 109.5 . . ?
H15A C15 H15C 109.5 . . ?
H15B C15 H15C 109.5 . . ?

loop_
_geom_bond_atom_site_label_1
_geom_bond_atom_site_label_2
_geom_bond_distance
_geom_bond_site_symmetry_2
_geom_bond_publ_flag
S1 O1 1.4427(13) . ?
S1 O2 1.4479(13) . ?
S1 N2 1.6134(14) . ?
S1 C4 1.7616(17) . ?
N1 C1 1.335(2) . ?
N1 C6 1.490(2) . ?
N1 C10 1.488(2) . ?
N2 C1 1.321(2) . ?
C1 C15 1.512(2) . ?
C2 H2 0.9500 . ?
C2 C4 1.380(2) . ?
C2 C13 1.387(3) . ?
C3 H3 0.9500 . ?
C3 C5 1.383(3) . ?
C3 C14 1.380(3) . ?
C4 C14 1.384(3) . ?
C5 C7 1.512(3) . ?
C5 C13 1.385(3) . ?
C6 H6 1.0000 . ?
C6 C8 1.525(2) . ?
C6 C12 1.521(3) . ?
C7 H7A 0.9800 . ?
C7 H7B 0.9800 . ?
C7 H7C 0.9800 . ?
C8 H8A 0.9800 . ?
C8 H8B 0.9800 . ?
C8 H8C 0.9800 . ?
C9 H9A 0.9800 . ?
C9 H9B 0.9800 . ?
C9 H9C 0.9800 . ?
C9 C10 1.520(3) . ?
C10 H10 1.0000 . ?
C10 C11 1.521(3) . ?
C11 H11A 0.9800 . ?
C11 H11B 0.9800 . ?
C11 H11C 0.9800 . ?
C12 H12A 0.9800 . ?
C12 H12B 0.9800 . ?
C12 H12C 0.9800 . ?
C13 H13 0.9500 . ?
C14 H14 0.9500 . ?
C15 H15A 0.9800 . ?
C15 H15B 0.9800 . ?
C15 H15C 0.9800 . ?

loop_
_geom_torsion_atom_site_label_1
_geom_torsion_atom_site_label_2
_geom_torsion_atom_site_label_3
_geom_torsion_atom_site_label_4
_geom_torsion
_geom_torsion_site_symmetry_1
_geom_torsion_site_symmetry_2
_geom_torsion_site_symmetry_3
_geom_torsion_site_symmetry_4
_geom_torsion_publ_flag
S1 N2 C1 N1 179.28(12) . . . . ?
S1 N2 C1 C15 -1.0(3) . . . . ?
S1 C4 C14 C3 175.84(17) . . . . ?
O1 S1 N2 C1 62.97(16) . . . . ?
O1 S1 C4 C2 13.87(17) . . . . ?
O1 S1 C4 C14 -163.09(15) . . . . ?
O2 S1 N2 C1 -69.11(16) . . . . ?
O2 S1 C4 C2 138.94(15) . . . . ?
O2 S1 C4 C14 -38.03(17) . . . . ?
N2 S1 C4 C2 -104.29(16) . . . . ?
N2 S1 C4 C14 78.75(16) . . . . ?
C1 N1 C6 C8 -66.3(2) . . . . ?
C1 N1 C6 C12 63.1(2) . . . . ?
C1 N1 C10 C9 118.55(18) . . . . ?
C1 N1 C10 C11 -116.22(18) . . . . ?
C2 C4 C14 C3 -1.1(3) . . . . ?
C3 C5 C13 C2 -2.0(3) . . . . ?
C4 S1 N2 C1 177.14(14) . . . . ?
C4 C2 C13 C5 0.7(3) . . . . ?
C5 C3 C14 C4 -0.2(3) . . . . ?
C6 N1 C1 N2 3.0(2) . . . . ?
C6 N1 C1 C15 -176.70(16) . . . . ?
C6 N1 C10 C9 -62.5(2) . . . . ?
C6 N1 C10 C11 62.8(2) . . . . ?
C7 C5 C13 C2 176.8(2) . . . . ?
C10 N1 C1 N2 -178.05(16) . . . . ?
C10 N1 C1 C15 2.2(2) . . . . ?
C10 N1 C6 C8 114.77(17) . . . . ?
C10 N1 C6 C12 -115.86(17) . . . . ?
C13 C2 C4 S1 -176.09(16) . . . . ?
C13 C2 C4 C14 0.9(3) . . . . ?
C14 C3 C5 C7 -177.0(2) . . . . ?
C14 C3 C5 C13 1.7(3) . . . . ?
